data_4503039
loop_
_publ_author_name
'Lu, Wen-Guan'
'Gu, Jin-Zhong'
'Jiang, Long'
'Tan, Min-Yu'
'Lu, Tong-Bu'

_publ_section_title
;
 Achiral and Chiral Coordination Polymers Containing Helical Chains: The
 Chirality Transfer Between Helical Chains
;
_journal_issue 1
_journal_name_full 'Crystal Growth &amp; Design'
_journal_page_first 192
_journal_paper_doi 10.1021/cg060778h
_journal_volume 8
_journal_year 2008
_chemical_formula_sum 'C7 H9 Mn N3 O5'
_chemical_formula_weight 270.11
_chemical_name_systematic
; 
 ? 
;
_space_group_IT_number 14
_symmetry_cell_setting monoclinic
_symmetry_space_group_name_Hall '-P 2yn'
_symmetry_space_group_name_H-M 'P 1 21/n 1'
_atom_sites_solution_hydrogens geom
_atom_sites_solution_primary direct
_atom_sites_solution_secondary difmap
_audit_creation_method SHELXL-97
_cell_angle_alpha 90.00
_cell_angle_beta 107.328(3)
_cell_angle_gamma 90.00
_cell_formula_units_Z 4
_cell_length_a 11.4597(17)
_cell_length_b 6.8693(10)
_cell_length_c 12.1575(18)
_cell_measurement_reflns_used 2281
_cell_measurement_temperature 293(2)
_cell_measurement_theta_max 27.03
_cell_measurement_theta_min 2.91
_cell_volume 913.6(2)
_computing_cell_refinement 'Bruker SMART'
_computing_data_collection 'Bruker SMART'
_computing_data_reduction 'Bruker SAINT'
_computing_molecular_graphics 'Bruker SHELXTL'
_computing_publication_material 'Bruker SHELXTL'
_computing_structure_refinement 'SHELXL-97 (Sheldrick, 1997)'
_computing_structure_solution 'SHELXS-97 (Sheldrick, 1990)'
_diffrn_ambient_temperature 293(2)
_diffrn_measured_fraction_theta_full 0.993
_diffrn_measured_fraction_theta_max 0.993
_diffrn_measurement_device_type 'CCD area detector'
_diffrn_measurement_method 'phi and omega scans'
_diffrn_radiation_monochromator graphite
_diffrn_radiation_source 'fine-focus sealed tube'
_diffrn_radiation_type MoK\a
_diffrn_radiation_wavelength 0.71073
_diffrn_reflns_av_R_equivalents 0.0293
_diffrn_reflns_av_sigmaI/netI 0.0376
_diffrn_reflns_limit_h_max 14
_diffrn_reflns_limit_h_min -8
_diffrn_reflns_limit_k_max 8
_diffrn_reflns_limit_k_min -8
_diffrn_reflns_limit_l_max 14
_diffrn_reflns_limit_l_min -15
_diffrn_reflns_number 5365
_diffrn_reflns_theta_full 27.05
_diffrn_reflns_theta_max 27.05
_diffrn_reflns_theta_min 2.14
_diffrn_standards_decay_% 0
_diffrn_standards_interval_count 0
_diffrn_standards_interval_time 0
_diffrn_standards_number 0
_exptl_absorpt_coefficient_mu 1.457
_exptl_absorpt_correction_T_max 0.8680
_exptl_absorpt_correction_T_min 0.6372
_exptl_absorpt_correction_type multi-scan
_exptl_absorpt_process_details 'SADABS (Sheldrick, 1996)'
_exptl_crystal_colour colorless
_exptl_crystal_density_diffrn 1.964
_exptl_crystal_density_method 'not measured'
_exptl_crystal_description prism
_exptl_crystal_F_000 548
_exptl_crystal_size_max 0.34
_exptl_crystal_size_mid 0.12
_exptl_crystal_size_min 0.10
_refine_diff_density_max 0.357
_refine_diff_density_min -0.304
_refine_diff_density_rms 0.078
_refine_ls_extinction_method none
_refine_ls_goodness_of_fit_ref 1.077
_refine_ls_hydrogen_treatment constr
_refine_ls_matrix_type full
_refine_ls_number_parameters 150
_refine_ls_number_reflns 1985
_refine_ls_number_restraints 0
_refine_ls_restrained_S_all 1.077
_refine_ls_R_factor_all 0.0486
_refine_ls_R_factor_gt 0.0316
_refine_ls_shift/su_max 0.001
_refine_ls_shift/su_mean 0.001
_refine_ls_structure_factor_coef Fsqd
_refine_ls_weighting_details 'calc w=1/[\s^2^(Fo^2^)+(0.0307P)^2^+0.5092P] where P=(Fo^2^+2Fc^2^)/3'
_refine_ls_weighting_scheme calc
_refine_ls_wR_factor_gt 0.0676
_refine_ls_wR_factor_ref 0.0734
_reflns_number_gt 1537
_reflns_number_total 1985
_reflns_threshold_expression >2sigma(I)
_cod_data_source_file cg060778h-file003.cif
_cod_data_source_block 051106dm
_cod_depositor_comments
;
The following automatic conversions were performed:

'_symmetry_cell_setting' value 'Monoclinic' changed to 'monoclinic'
according to /home/saulius/struct/CIF-dictionaries/cif_core.dic
dictionary named 'cif_core.dic' version 2.4.1 from 2010-06-29.

Automatic conversion script
Id: cif_fix_values 1715 2011-07-08 13:25:40Z adriana 
;
_cod_original_sg_symbol_H-M P2(1)/n
_cod_database_code 4503039

loop_
_symmetry_equiv_pos_as_xyz
'x, y, z'
'-x+1/2, y+1/2, -z+1/2'
'-x, -y, -z'
'x-1/2, -y-1/2, z-1/2'

loop_
_atom_site_label
_atom_site_type_symbol
_atom_site_fract_x
_atom_site_fract_y
_atom_site_fract_z
_atom_site_U_iso_or_equiv
_atom_site_adp_type
_atom_site_occupancy
_atom_site_symmetry_multiplicity
_atom_site_calc_flag
_atom_site_refinement_flags
C1 C 0.2767(2) -0.2152(3) 0.2509(2) 0.0183(5) Uani 1 1 d .
C2 C 0.1701(2) -0.2163(3) 0.1444(2) 0.0170(5) Uani 1 1 d .
C3 C -0.0192(2) -0.2723(4) 0.0548(2) 0.0217(6) Uani 1 1 d .
H3 H -0.1018 -0.3018 0.0390 0.026 Uiso 1 1 calc R
C4 C 0.1559(2) -0.1923(4) 0.0286(2) 0.0168(5) Uani 1 1 d .
C5 C 0.2399(2) -0.1369(3) -0.0393(2) 0.0180(5) Uani 1 1 d .
C6 C 0.3871(2) 0.3978(4) -0.0441(2) 0.0235(5) Uani 1 1 d .
H6A H 0.3305 0.4774 -0.0182 0.028 Uiso 1 1 calc R
H6B H 0.3413 0.2912 -0.0892 0.028 Uiso 1 1 calc R
C7 C 0.5572(2) 0.4795(4) 0.1205(2) 0.0244(6) Uani 1 1 d .
H7A H 0.6225 0.4263 0.1837 0.029 Uiso 1 1 calc R
H7B H 0.5076 0.5626 0.1531 0.029 Uiso 1 1 calc R
Mn1 Mn 0.42126(3) 0.10113(6) 0.16840(3) 0.01693(12) Uani 1 1 d .
N1 N 0.05865(18) -0.2666(3) 0.15916(17) 0.0208(5) Uani 1 1 d .
N2 N 0.03516(18) -0.2302(3) -0.02562(17) 0.0208(5) Uani 1 1 d .
H2A H 0.0003 -0.2275 -0.0988 0.025 Uiso 1 1 calc R
N3 N 0.48078(18) 0.3179(3) 0.05736(17) 0.0202(5) Uani 1 1 d .
H3A H 0.5317 0.2493 0.0270 0.024 Uiso 1 1 calc R
O1 O 0.38187(15) -0.1713(3) 0.24603(14) 0.0226(4) Uani 1 1 d .
O2 O 0.25452(16) -0.2657(3) 0.34181(14) 0.0265(4) Uani 1 1 d .
O3 O 0.33996(15) -0.0565(3) 0.01148(14) 0.0225(4) Uani 1 1 d .
O4 O 0.20585(16) -0.1752(3) -0.14463(14) 0.0259(4) Uani 1 1 d .
O5 O 0.61205(16) 0.0076(3) 0.23087(17) 0.0312(5) Uani 1 1 d .
H5B H 0.6509 0.0579 0.1915 0.047 Uiso 1 1 calc R
H5A H 0.635(3) -0.098(5) 0.267(3) 0.047(10) Uiso 1 1 d .

loop_
_atom_site_aniso_label
_atom_site_aniso_U_11
_atom_site_aniso_U_22
_atom_site_aniso_U_33
_atom_site_aniso_U_23
_atom_site_aniso_U_13
_atom_site_aniso_U_12
C1 0.0185(13) 0.0165(12) 0.0179(12) 0.0024(10) 0.0025(10) 0.0000(10)
C2 0.0135(12) 0.0182(13) 0.0190(12) 0.0017(10) 0.0045(9) -0.0024(10)
C3 0.0138(12) 0.0302(15) 0.0201(13) 0.0020(11) 0.0035(10) -0.0032(10)
C4 0.0156(12) 0.0172(12) 0.0166(12) -0.0005(10) 0.0034(9) -0.0008(10)
C5 0.0210(13) 0.0163(13) 0.0171(12) -0.0001(9) 0.0065(10) 0.0028(10)
C6 0.0193(13) 0.0230(13) 0.0253(13) 0.0030(11) 0.0024(10) -0.0042(11)
C7 0.0259(14) 0.0252(14) 0.0199(13) 0.0027(11) 0.0032(11) -0.0026(12)
Mn1 0.01625(19) 0.0202(2) 0.01545(19) -0.00021(16) 0.00645(13) -0.00020(16)
N1 0.0152(10) 0.0282(12) 0.0184(11) 0.0038(9) 0.0041(8) -0.0027(9)
N2 0.0169(11) 0.0303(12) 0.0128(10) 0.0015(9) 0.0008(8) -0.0026(9)
N3 0.0200(11) 0.0194(11) 0.0221(11) 0.0004(9) 0.0077(9) 0.0000(9)
O1 0.0145(9) 0.0313(10) 0.0206(9) 0.0059(8) 0.0028(7) -0.0046(7)
O2 0.0205(9) 0.0410(12) 0.0160(9) 0.0046(8) 0.0025(7) -0.0076(8)
O3 0.0204(9) 0.0286(10) 0.0204(9) -0.0053(7) 0.0091(7) -0.0072(7)
O4 0.0279(10) 0.0354(11) 0.0148(9) -0.0028(8) 0.0072(7) -0.0059(8)
O5 0.0234(10) 0.0366(13) 0.0372(12) 0.0181(10) 0.0147(9) 0.0077(9)

loop_
_atom_type_symbol
_atom_type_description
_atom_type_scat_dispersion_real
_atom_type_scat_dispersion_imag
_atom_type_scat_source
C C 0.0033 0.0016 'International Tables Vol C Tables 4.2.6.8 and 6.1.1.4'
H H 0.0000 0.0000 'International Tables Vol C Tables 4.2.6.8 and 6.1.1.4'
N N 0.0061 0.0033 'International Tables Vol C Tables 4.2.6.8 and 6.1.1.4'
O O 0.0106 0.0060 'International Tables Vol C Tables 4.2.6.8 and 6.1.1.4'
Mn Mn 0.3368 0.7283 'International Tables Vol C Tables 4.2.6.8 and 6.1.1.4'

loop_
_geom_angle_atom_site_label_1
_geom_angle_atom_site_label_2
_geom_angle_atom_site_label_3
_geom_angle
_geom_angle_site_symmetry_1
_geom_angle_site_symmetry_3
O2 C1 O1 123.7(2) . .
O2 C1 C2 115.8(2) . .
O1 C1 C2 120.5(2) . .
C4 C2 N1 109.3(2) . .
C4 C2 C1 134.6(2) . .
N1 C2 C1 115.9(2) . .
N1 C3 N2 111.6(2) . .
N1 C3 H3 124.2 . .
N2 C3 H3 124.2 . .
N2 C4 C2 105.3(2) . .
N2 C4 C5 120.5(2) . .
C2 C4 C5 134.2(2) . .
O4 C5 O3 123.8(2) . .
O4 C5 C4 117.2(2) . .
O3 C5 C4 119.0(2) . .
N3 C6 C7 112.4(2) . 3_665
N3 C6 H6A 109.1 . .
C7 C6 H6A 109.1 3_665 .
N3 C6 H6B 109.1 . .
C7 C6 H6B 109.1 3_665 .
H6A C6 H6B 107.9 . .
N3 C7 C6 112.9(2) . 3_665
N3 C7 H7A 109.0 . .
C6 C7 H7A 109.0 3_665 .
N3 C7 H7B 109.0 . .
C6 C7 H7B 109.0 3_665 .
H7A C7 H7B 107.8 . .
O3 Mn1 O2 90.69(6) . 2
O3 Mn1 O5 106.53(8) . .
O2 Mn1 O5 162.48(7) 2 .
O3 Mn1 O1 82.09(7) . .
O2 Mn1 O1 94.42(7) 2 .
O5 Mn1 O1 84.99(7) . .
O3 Mn1 N1 159.13(7) . 2
O2 Mn1 N1 73.62(7) 2 2
O5 Mn1 N1 88.89(8) . 2
O1 Mn1 N1 85.43(7) . 2
O3 Mn1 N3 85.95(7) . .
O2 Mn1 N3 97.37(7) 2 .
O5 Mn1 N3 87.27(7) . .
O1 Mn1 N3 163.29(7) . .
N1 Mn1 N3 109.24(8) 2 .
C3 N1 C2 105.6(2) . .
C3 N1 Mn1 138.03(17) . 2_545
C2 N1 Mn1 112.46(15) . 2_545
C3 N2 C4 108.25(19) . .
C3 N2 H2A 125.9 . .
C4 N2 H2A 125.9 . .
C6 N3 C7 108.9(2) . .
C6 N3 Mn1 118.19(15) . .
C7 N3 Mn1 115.10(15) . .
C6 N3 H3A 104.3 . .
C7 N3 H3A 104.3 . .
Mn1 N3 H3A 104.3 . .
C1 O1 Mn1 122.96(15) . .
C1 O2 Mn1 119.47(15) . 2_545
C5 O3 Mn1 138.43(15) . .
Mn1 O5 H5B 109.5 . .
Mn1 O5 H5A 123(2) . .
H5B O5 H5A 122.0 . .

loop_
_geom_bond_atom_site_label_1
_geom_bond_atom_site_label_2
_geom_bond_distance
_geom_bond_site_symmetry_2
C1 O2 1.254(3) .
C1 O1 1.260(3) .
C1 C2 1.493(3) .
C2 C4 1.378(3) .
C2 N1 1.385(3) .
C3 N1 1.316(3) .
C3 N2 1.338(3) .
C3 H3 0.9300 .
C4 N2 1.369(3) .
C4 C5 1.492(3) .
C5 O4 1.250(3) .
C5 O3 1.257(3) .
C6 N3 1.479(3) .
C6 C7 1.527(3) 3_665
C6 H6A 0.9700 .
C6 H6B 0.9700 .
C7 N3 1.479(3) .
C7 C6 1.527(3) 3_665
C7 H7A 0.9700 .
C7 H7B 0.9700 .
Mn1 O3 2.1496(17) .
Mn1 O2 2.1821(18) 2
Mn1 O5 2.1866(19) .
Mn1 O1 2.2026(18) .
Mn1 N1 2.233(2) 2
Mn1 N3 2.248(2) .
N1 Mn1 2.233(2) 2_545
N2 H2A 0.8600 .
N3 H3A 0.9100 .
O2 Mn1 2.1821(18) 2_545
O5 H5B 0.8200 .
O5 H5A 0.85(3) .

loop_
_geom_hbond_atom_site_label_D
_geom_hbond_atom_site_label_H
_geom_hbond_atom_site_label_A
_geom_hbond_distance_DH
_geom_hbond_distance_HA
_geom_hbond_distance_DA
_geom_hbond_angle_DHA
_geom_hbond_site_symmetry_A
O5 H5A O4 0.85(3) 1.93(3) 2.773(3) 173(3) 4_656
N2 H2A O1 0.86 2.09 2.889(3) 154.7 4
O5 H5B O3 0.82 2.50 3.172(3) 139.7 3_655
O5 H5B O4 0.82 2.06 2.843(3) 160.6 3_655
N3 H3A O3 0.91 2.13 3.028(3) 168.1 3_655

loop_
_geom_torsion_atom_site_label_1
_geom_torsion_atom_site_label_2
_geom_torsion_atom_site_label_3
_geom_torsion_atom_site_label_4
_geom_torsion
_geom_torsion_site_symmetry_1
_geom_torsion_site_symmetry_4
O2 C1 C2 C4 -172.0(3) . .
O1 C1 C2 C4 5.9(4) . .
O2 C1 C2 N1 2.1(3) . .
O1 C1 C2 N1 180.0(2) . .
N1 C2 C4 N2 -0.5(3) . .
C1 C2 C4 N2 173.9(3) . .
N1 C2 C4 C5 179.0(3) . .
C1 C2 C4 C5 -6.7(5) . .
N2 C4 C5 O4 -18.2(3) . .
C2 C4 C5 O4 162.5(3) . .
N2 C4 C5 O3 162.2(2) . .
C2 C4 C5 O3 -17.1(4) . .
N2 C3 N1 C2 0.4(3) . .
N2 C3 N1 Mn1 -154.2(2) . 2_545
C4 C2 N1 C3 0.0(3) . .
C1 C2 N1 C3 -175.5(2) . .
C4 C2 N1 Mn1 161.97(16) . 2_545
C1 C2 N1 Mn1 -13.6(3) . 2_545
N1 C3 N2 C4 -0.7(3) . .
C2 C4 N2 C3 0.7(3) . .
C5 C4 N2 C3 -178.8(2) . .
C7 C6 N3 C7 54.1(3) 3_665 .
C7 C6 N3 Mn1 -172.04(17) 3_665 .
C6 C7 N3 C6 -54.4(3) 3_665 .
C6 C7 N3 Mn1 170.20(16) 3_665 .
O3 Mn1 N3 C6 52.50(18) . .
O2 Mn1 N3 C6 -37.67(18) 2 .
O5 Mn1 N3 C6 159.29(18) . .
O1 Mn1 N3 C6 96.8(3) . .
N1 Mn1 N3 C6 -112.84(18) 2 .
O3 Mn1 N3 C7 -176.38(18) . .
O2 Mn1 N3 C7 93.45(17) 2 .
O5 Mn1 N3 C7 -69.59(18) . .
O1 Mn1 N3 C7 -132.0(2) . .
N1 Mn1 N3 C7 18.28(19) 2 .
O2 C1 O1 Mn1 -128.2(2) . .
C2 C1 O1 Mn1 54.1(3) . .
O3 Mn1 O1 C1 -78.10(19) . .
O2 Mn1 O1 C1 11.98(19) 2 .
O5 Mn1 O1 C1 174.42(19) . .
N1 Mn1 O1 C1 85.13(19) 2 .
N3 Mn1 O1 C1 -122.8(3) . .
O1 C1 O2 Mn1 -166.35(19) . 2_545
C2 C1 O2 Mn1 11.5(3) . 2_545
O4 C5 O3 Mn1 160.33(18) . .
C4 C5 O3 Mn1 -20.1(4) . .
O2 Mn1 O3 C5 -34.9(2) 2 .
O5 Mn1 O3 C5 141.9(2) . .
O1 Mn1 O3 C5 59.5(2) . .
N1 Mn1 O3 C5 5.7(4) 2 .
N3 Mn1 O3 C5 -132.2(2) . .
